data_7200628
loop_
_publ_author_name
'Zhou, Xin-Hui'
'Peng, Yan-Hong'
'Du, Xiao-Di'
'Zuo, Jing-Lin'
'You, Xiao-Zeng'

_publ_section_title
;
 Hydrothermal syntheses and structures of three novel coordination
 polymers assembled from 1,2,3-triazolate ligands
;
_journal_issue 9
_journal_name_full CrystEngComm
_journal_page_first 1964
_journal_paper_doi 10.1039/b819302a
_journal_volume 11
_journal_year 2009
_chemical_formula_sum 'C12 H24 Cd3 N18 O6'
_chemical_formula_weight 853.69
_chemical_name_systematic
;
?
;
_space_group_IT_number 227
_symmetry_cell_setting cubic
_symmetry_space_group_name_Hall '-F 4vw 2vw 3'
_symmetry_space_group_name_H-M 'F d -3 m :2'
_atom_sites_solution_hydrogens geom
_atom_sites_solution_primary direct
_atom_sites_solution_secondary difmap
_audit_creation_method SHELXL-97
_cell_angle_alpha 90.00
_cell_angle_beta 90.00
_cell_angle_gamma 90.00
_cell_formula_units_Z 8
_cell_length_a 18.5954(8)
_cell_length_b 18.5954(8)
_cell_length_c 18.5954(8)
_cell_measurement_reflns_used 1452
_cell_measurement_temperature 291(2)
_cell_measurement_theta_max 27.3
_cell_measurement_theta_min 3.1
_cell_volume 6430.1(5)
_computing_cell_refinement SMART
_computing_data_collection 'SMART (Bruker, 2000)'
_computing_data_reduction 'SAINT (Bruker, 2000)'
_computing_molecular_graphics SHELXTL
_computing_publication_material SHELXTL
_computing_structure_refinement SHELXTL
_computing_structure_solution 'SHELXTL (Bruker, 2000)'
_diffrn_ambient_temperature 291(2)
_diffrn_measured_fraction_theta_full 1.000
_diffrn_measured_fraction_theta_max 1.000
_diffrn_measurement_device_type 'Bruker Smart Apex CCD'
_diffrn_measurement_method 'phi and omega scans'
_diffrn_radiation_monochromator graphite
_diffrn_radiation_source 'fine-focus sealed tube'
_diffrn_radiation_type MoK\a
_diffrn_radiation_wavelength 0.71073
_diffrn_reflns_av_R_equivalents 0.0887
_diffrn_reflns_av_sigmaI/netI 0.0301
_diffrn_reflns_limit_h_max 18
_diffrn_reflns_limit_h_min -22
_diffrn_reflns_limit_k_max 22
_diffrn_reflns_limit_k_min -22
_diffrn_reflns_limit_l_max 15
_diffrn_reflns_limit_l_min -22
_diffrn_reflns_number 8287
_diffrn_reflns_theta_full 25.94
_diffrn_reflns_theta_max 25.94
_diffrn_reflns_theta_min 1.90
_exptl_absorpt_coefficient_mu 2.021
_exptl_absorpt_correction_T_max 0.8235
_exptl_absorpt_correction_T_min 0.7935
_exptl_absorpt_correction_type multi-scan
_exptl_absorpt_process_details 'SADABS; Bruker, 2000'
_exptl_crystal_colour white
_exptl_crystal_density_diffrn 1.764
_exptl_crystal_density_method 'not measured'
_exptl_crystal_description block
_exptl_crystal_F_000 3312
_exptl_crystal_size_max 0.12
_exptl_crystal_size_mid 0.10
_exptl_crystal_size_min 0.10
_refine_diff_density_max 1.369
_refine_diff_density_min -0.752
_refine_diff_density_rms 0.104
_refine_ls_extinction_method none
_refine_ls_goodness_of_fit_ref 1.326
_refine_ls_hydrogen_treatment constr
_refine_ls_matrix_type full
_refine_ls_number_parameters 26
_refine_ls_number_reflns 343
_refine_ls_number_restraints 0
_refine_ls_restrained_S_all 1.326
_refine_ls_R_factor_all 0.0490
_refine_ls_R_factor_gt 0.0363
_refine_ls_shift/su_max 0.000
_refine_ls_shift/su_mean 0.000
_refine_ls_structure_factor_coef Fsqd
_refine_ls_weighting_details 'calc w=1/[\s^2^(Fo^2^)+(0.0109P)^2^+54.2605P] where P=(Fo^2^+2Fc^2^)/3'
_refine_ls_weighting_scheme calc
_refine_ls_wR_factor_gt 0.0628
_refine_ls_wR_factor_ref 0.0649
_reflns_number_gt 291
_reflns_number_total 343
_reflns_threshold_expression >2sigma(I)
_cod_data_source_file b819302a.txt
_cod_data_source_block 2
_cod_depositor_comments
;
The following automatic conversions were performed:
'_symmetry_cell_setting' value 'Cubic' changed to 'cubic' according to
'/home/saulius/struct/CIF-dictionaries/cif_core.dic' dictionary named
'cif_core.dic' version 2.4.1 from 2010-06-29.

Automatic conversion script
Id: cif_fix_enum 1527 2010-12-29 10:47:43Z saulius 
;
_cod_original_sg_symbol_Hall '-F 4vw 2vw 3 '
_cod_original_sg_symbol_H-M 'Fd-3m '
_cod_database_code 7200628

loop_
_symmetry_equiv_pos_as_xyz
'x, y, z'
'-x+3/4, -y+1/4, z+1/2'
'-x+1/4, y+1/2, -z+3/4'
'x+1/2, -y+3/4, -z+1/4'
'z, x, y'
'z+1/2, -x+3/4, -y+1/4'
'-z+3/4, -x+1/4, y+1/2'
'-z+1/4, x+1/2, -y+3/4'
'y, z, x'
'-y+1/4, z+1/2, -x+3/4'
'y+1/2, -z+3/4, -x+1/4'
'-y+3/4, -z+1/4, x+1/2'
'y+3/4, x+1/4, -z+1/2'
'-y, -x, -z'
'y+1/4, -x+1/2, z+3/4'
'-y+1/2, x+3/4, z+1/4'
'x+3/4, z+1/4, -y+1/2'
'-x+1/2, z+3/4, y+1/4'
'-x, -z, -y'
'x+1/4, -z+1/2, y+3/4'
'z+3/4, y+1/4, -x+1/2'
'z+1/4, -y+1/2, x+3/4'
'-z+1/2, y+3/4, x+1/4'
'-z, -y, -x'
'x, y+1/2, z+1/2'
'-x+3/4, -y+3/4, z+1'
'-x+1/4, y+1, -z+5/4'
'x+1/2, -y+5/4, -z+3/4'
'z, x+1/2, y+1/2'
'z+1/2, -x+5/4, -y+3/4'
'-z+3/4, -x+3/4, y+1'
'-z+1/4, x+1, -y+5/4'
'y, z+1/2, x+1/2'
'-y+1/4, z+1, -x+5/4'
'y+1/2, -z+5/4, -x+3/4'
'-y+3/4, -z+3/4, x+1'
'y+3/4, x+3/4, -z+1'
'-y, -x+1/2, -z+1/2'
'y+1/4, -x+1, z+5/4'
'-y+1/2, x+5/4, z+3/4'
'x+3/4, z+3/4, -y+1'
'-x+1/2, z+5/4, y+3/4'
'-x, -z+1/2, -y+1/2'
'x+1/4, -z+1, y+5/4'
'z+3/4, y+3/4, -x+1'
'z+1/4, -y+1, x+5/4'
'-z+1/2, y+5/4, x+3/4'
'-z, -y+1/2, -x+1/2'
'x+1/2, y, z+1/2'
'-x+5/4, -y+1/4, z+1'
'-x+3/4, y+1/2, -z+5/4'
'x+1, -y+3/4, -z+3/4'
'z+1/2, x, y+1/2'
'z+1, -x+3/4, -y+3/4'
'-z+5/4, -x+1/4, y+1'
'-z+3/4, x+1/2, -y+5/4'
'y+1/2, z, x+1/2'
'-y+3/4, z+1/2, -x+5/4'
'y+1, -z+3/4, -x+3/4'
'-y+5/4, -z+1/4, x+1'
'y+5/4, x+1/4, -z+1'
'-y+1/2, -x, -z+1/2'
'y+3/4, -x+1/2, z+5/4'
'-y+1, x+3/4, z+3/4'
'x+5/4, z+1/4, -y+1'
'-x+1, z+3/4, y+3/4'
'-x+1/2, -z, -y+1/2'
'x+3/4, -z+1/2, y+5/4'
'z+5/4, y+1/4, -x+1'
'z+3/4, -y+1/2, x+5/4'
'-z+1, y+3/4, x+3/4'
'-z+1/2, -y, -x+1/2'
'x+1/2, y+1/2, z'
'-x+5/4, -y+3/4, z+1/2'
'-x+3/4, y+1, -z+3/4'
'x+1, -y+5/4, -z+1/4'
'z+1/2, x+1/2, y'
'z+1, -x+5/4, -y+1/4'
'-z+5/4, -x+3/4, y+1/2'
'-z+3/4, x+1, -y+3/4'
'y+1/2, z+1/2, x'
'-y+3/4, z+1, -x+3/4'
'y+1, -z+5/4, -x+1/4'
'-y+5/4, -z+3/4, x+1/2'
'y+5/4, x+3/4, -z+1/2'
'-y+1/2, -x+1/2, -z'
'y+3/4, -x+1, z+3/4'
'-y+1, x+5/4, z+1/4'
'x+5/4, z+3/4, -y+1/2'
'-x+1, z+5/4, y+1/4'
'-x+1/2, -z+1/2, -y'
'x+3/4, -z+1, y+3/4'
'z+5/4, y+3/4, -x+1/2'
'z+3/4, -y+1, x+3/4'
'-z+1, y+5/4, x+1/4'
'-z+1/2, -y+1/2, -x'
'-x, -y, -z'
'x-3/4, y-1/4, -z-1/2'
'x-1/4, -y-1/2, z-3/4'
'-x-1/2, y-3/4, z-1/4'
'-z, -x, -y'
'-z-1/2, x-3/4, y-1/4'
'z-3/4, x-1/4, -y-1/2'
'z-1/4, -x-1/2, y-3/4'
'-y, -z, -x'
'y-1/4, -z-1/2, x-3/4'
'-y-1/2, z-3/4, x-1/4'
'y-3/4, z-1/4, -x-1/2'
'-y-3/4, -x-1/4, z-1/2'
'y, x, z'
'-y-1/4, x-1/2, -z-3/4'
'y-1/2, -x-3/4, -z-1/4'
'-x-3/4, -z-1/4, y-1/2'
'x-1/2, -z-3/4, -y-1/4'
'x, z, y'
'-x-1/4, z-1/2, -y-3/4'
'-z-3/4, -y-1/4, x-1/2'
'-z-1/4, y-1/2, -x-3/4'
'z-1/2, -y-3/4, -x-1/4'
'z, y, x'
'-x, -y+1/2, -z+1/2'
'x-3/4, y+1/4, -z'
'x-1/4, -y, z-1/4'
'-x-1/2, y-1/4, z+1/4'
'-z, -x+1/2, -y+1/2'
'-z-1/2, x-1/4, y+1/4'
'z-3/4, x+1/4, -y'
'z-1/4, -x, y-1/4'
'-y, -z+1/2, -x+1/2'
'y-1/4, -z, x-1/4'
'-y-1/2, z-1/4, x+1/4'
'y-3/4, z+1/4, -x'
'-y-3/4, -x+1/4, z'
'y, x+1/2, z+1/2'
'-y-1/4, x, -z-1/4'
'y-1/2, -x-1/4, -z+1/4'
'-x-3/4, -z+1/4, y'
'x-1/2, -z-1/4, -y+1/4'
'x, z+1/2, y+1/2'
'-x-1/4, z, -y-1/4'
'-z-3/4, -y+1/4, x'
'-z-1/4, y, -x-1/4'
'z-1/2, -y-1/4, -x+1/4'
'z, y+1/2, x+1/2'
'-x+1/2, -y, -z+1/2'
'x-1/4, y-1/4, -z'
'x+1/4, -y-1/2, z-1/4'
'-x, y-3/4, z+1/4'
'-z+1/2, -x, -y+1/2'
'-z, x-3/4, y+1/4'
'z-1/4, x-1/4, -y'
'z+1/4, -x-1/2, y-1/4'
'-y+1/2, -z, -x+1/2'
'y+1/4, -z-1/2, x-1/4'
'-y, z-3/4, x+1/4'
'y-1/4, z-1/4, -x'
'-y-1/4, -x-1/4, z'
'y+1/2, x, z+1/2'
'-y+1/4, x-1/2, -z-1/4'
'y, -x-3/4, -z+1/4'
'-x-1/4, -z-1/4, y'
'x, -z-3/4, -y+1/4'
'x+1/2, z, y+1/2'
'-x+1/4, z-1/2, -y-1/4'
'-z-1/4, -y-1/4, x'
'-z+1/4, y-1/2, -x-1/4'
'z, -y-3/4, -x+1/4'
'z+1/2, y, x+1/2'
'-x+1/2, -y+1/2, -z'
'x-1/4, y+1/4, -z-1/2'
'x+1/4, -y, z-3/4'
'-x, y-1/4, z-1/4'
'-z+1/2, -x+1/2, -y'
'-z, x-1/4, y-1/4'
'z-1/4, x+1/4, -y-1/2'
'z+1/4, -x, y-3/4'
'-y+1/2, -z+1/2, -x'
'y+1/4, -z, x-3/4'
'-y, z-1/4, x-1/4'
'y-1/4, z+1/4, -x-1/2'
'-y-1/4, -x+1/4, z-1/2'
'y+1/2, x+1/2, z'
'-y+1/4, x, -z-3/4'
'y, -x-1/4, -z-1/4'
'-x-1/4, -z+1/4, y-1/2'
'x, -z-1/4, -y-1/4'
'x+1/2, z+1/2, y'
'-x+1/4, z, -y-3/4'
'-z-1/4, -y+1/4, x-1/2'
'-z+1/4, y, -x-3/4'
'z, -y-1/4, -x-1/4'
'z+1/2, y+1/2, x'

loop_
_atom_site_label
_atom_site_type_symbol
_atom_site_fract_x
_atom_site_fract_y
_atom_site_fract_z
_atom_site_U_iso_or_equiv
_atom_site_adp_type
_atom_site_occupancy
_atom_site_symmetry_multiplicity
_atom_site_calc_flag
_atom_site_refinement_flags
_atom_site_disorder_assembly
_atom_site_disorder_group
C1 C 0.0995(2) 0.3877(4) 0.0995(2) 0.0442(16) Uani 1 2 d S . .
H1 H 0.0786 0.3474 0.0786 0.053 Uiso 1 2 calc SR . .
Cd1 Cd 0.0000 0.5000 0.0000 0.0292(3) Uani 1 12 d S . .
Cd2 Cd 0.1250 0.6250 0.1250 0.0290(4) Uani 1 24 d S . .
N1 N 0.08370(18) 0.4578(3) 0.08370(18) 0.0373(12) Uani 1 2 d S . .
N2 N 0.1250 0.4979(4) 0.1250 0.0361(17) Uani 1 4 d S . .
O1 O 0.1330(5) 0.2262(3) 0.0238(3) 0.046(2) Uani 0.50 2 d SP . .

loop_
_atom_site_aniso_label
_atom_site_aniso_U_11
_atom_site_aniso_U_22
_atom_site_aniso_U_33
_atom_site_aniso_U_23
_atom_site_aniso_U_13
_atom_site_aniso_U_12
C1 0.042(2) 0.048(4) 0.042(2) -0.004(2) -0.020(3) -0.004(2)
Cd1 0.0292(3) 0.0292(3) 0.0292(3) -0.0060(3) -0.0060(3) -0.0060(3)
Cd2 0.0290(4) 0.0290(4) 0.0290(4) 0.000 0.000 0.000
N1 0.0375(19) 0.037(3) 0.0375(19) -0.0070(16) -0.010(2) -0.0070(16)
N2 0.038(3) 0.032(4) 0.038(3) 0.000 -0.007(3) 0.000
O1 0.047(6) 0.045(3) 0.045(3) -0.004(4) -0.011(3) 0.011(3)

loop_
_atom_type_symbol
_atom_type_description
_atom_type_scat_dispersion_real
_atom_type_scat_dispersion_imag
_atom_type_scat_source
C C 0.0033 0.0016 'International Tables Vol C Tables 4.2.6.8 and 6.1.1.4'
H H 0.0000 0.0000 'International Tables Vol C Tables 4.2.6.8 and 6.1.1.4'
N N 0.0061 0.0033 'International Tables Vol C Tables 4.2.6.8 and 6.1.1.4'
Cd Cd -0.8075 1.2024 'International Tables Vol C Tables 4.2.6.8 and 6.1.1.4'
O O 0.0106 0.0060 'International Tables Vol C Tables 4.2.6.8 and 6.1.1.4'

loop_
_geom_angle_atom_site_label_1
_geom_angle_atom_site_label_2
_geom_angle_atom_site_label_3
_geom_angle
_geom_angle_site_symmetry_1
_geom_angle_site_symmetry_3
_geom_angle_publ_flag
C1 C1 N1 107.6(3) 27_544 . ?
C1 C1 H1 126.2 27_544 . ?
N1 C1 H1 126.2 . . ?
N1 Cd1 N1 89.78(17) 29_554 97_565 ?
N1 Cd1 N1 90.22(17) 29_554 . ?
N1 Cd1 N1 180.0(2) 97_565 . ?
N1 Cd1 N1 90.22(17) 29_554 81_455 ?
N1 Cd1 N1 89.78(17) 97_565 81_455 ?
N1 Cd1 N1 90.22(17) . 81_455 ?
N1 Cd1 N1 180.0 29_554 125 ?
N1 Cd1 N1 90.22(17) 97_565 125 ?
N1 Cd1 N1 89.78(17) . 125 ?
N1 Cd1 N1 89.78(17) 81_455 125 ?
N1 Cd1 N1 89.78(17) 29_554 177 ?
N1 Cd1 N1 90.22(17) 97_565 177 ?
N1 Cd1 N1 89.78(17) . 177 ?
N1 Cd1 N1 180.0(2) 81_455 177 ?
N1 Cd1 N1 90.22(17) 125 177 ?
N2 Cd2 N2 90.000(1) 58_554 50_464 ?
N2 Cd2 N2 90.0 58_554 . ?
N2 Cd2 N2 180.0 50_464 . ?
N2 Cd2 N2 90.0 58_554 29_554 ?
N2 Cd2 N2 90.0 50_464 29_554 ?
N2 Cd2 N2 90.0 . 29_554 ?
N2 Cd2 N2 90.0 58_554 54_455 ?
N2 Cd2 N2 90.0 50_464 54_455 ?
N2 Cd2 N2 90.0 . 54_455 ?
N2 Cd2 N2 180.000(1) 29_554 54_455 ?
N2 Cd2 N2 180.0 58_554 81_455 ?
N2 Cd2 N2 90.0 50_464 81_455 ?
N2 Cd2 N2 90.000(1) . 81_455 ?
N2 Cd2 N2 90.000(1) 29_554 81_455 ?
N2 Cd2 N2 90.0 54_455 81_455 ?
N2 N1 C1 106.8(5) . . ?
N2 N1 Cd1 125.9(4) . . ?
C1 N1 Cd1 127.3(4) . . ?
N1 N2 N1 111.0(7) . 27_544 ?
N1 N2 Cd2 124.5(4) . . ?
N1 N2 Cd2 124.5(4) 27_544 . ?

loop_
_geom_bond_atom_site_label_1
_geom_bond_atom_site_label_2
_geom_bond_distance
_geom_bond_site_symmetry_2
_geom_bond_publ_flag
C1 C1 1.343(12) 27_544 ?
C1 N1 1.367(8) . ?
C1 H1 0.9300 . ?
Cd1 N1 2.337(5) 29_554 ?
Cd1 N1 2.337(5) 97_565 ?
Cd1 N1 2.337(5) . ?
Cd1 N1 2.337(5) 81_455 ?
Cd1 N1 2.337(5) 125 ?
Cd1 N1 2.337(5) 177 ?
Cd2 N2 2.364(7) 58_554 ?
Cd2 N2 2.364(7) 50_464 ?
Cd2 N2 2.364(7) . ?
Cd2 N2 2.364(7) 29_554 ?
Cd2 N2 2.364(7) 54_455 ?
Cd2 N2 2.364(7) 81_455 ?
N1 N2 1.318(6) . ?
N2 N1 1.318(6) 27_544 ?
